data_7704202
loop_
_publ_author_name
'Dawkins, Michael J. C.'
'Simonov, Alexandr N.'
'Jones, Cameron'

_publ_section_title
;
 2,6-Diiminopyridine complexes of group 2 metals: synthesis,
 characterisation and redox behaviour.
;
_journal_issue 20
_journal_name_full 'Dalton transactions (Cambridge, England : 2003)'
_journal_page_first 6627
_journal_page_last 6634
_journal_paper_doi 10.1039/d0dt01278e
_journal_volume 49
_journal_year 2020
_chemical_formula_sum 'C100 H110 Ba2 N6'
_chemical_formula_weight 1670.61
_space_group_crystal_system triclinic
_space_group_IT_number 2
_space_group_name_Hall '-P 1'
_space_group_name_H-M_alt 'P -1'
_atom_sites_solution_hydrogens geom
_audit_creation_method SHELXL-2016/6
_audit_update_record
;
2020-04-06 deposited with the CCDC.	2020-04-28 downloaded from the CCDC.
;
_cell_angle_alpha 87.98(3)
_cell_angle_beta 75.31(3)
_cell_angle_gamma 85.85(3)
_cell_formula_units_Z 1
_cell_length_a 10.538(2)
_cell_length_b 14.140(3)
_cell_length_c 14.454(3)
_cell_measurement_reflns_used 9458
_cell_measurement_temperature 100(2)
_cell_measurement_theta_max 25.25
_cell_measurement_theta_min 2.91
_cell_volume 2077.6(8)
_computing_cell_refinement 'XDS (Kabsch, 1993)'
_computing_data_collection 'Blu-Ice (McPhillips, 2002)'
_computing_data_reduction 'XDS (Kabsch, 1993)'
_computing_molecular_graphics X-Seed
_computing_publication_material CifTAB
_computing_structure_refinement 'SHELXL-2016/6 (Sheldrick, 2016)'
_computing_structure_solution 'SHELXT 2014/5 (Sheldrick, 2014)'
_diffrn_ambient_temperature 100(2)
_diffrn_measured_fraction_theta_full 0.994
_diffrn_measured_fraction_theta_max 0.992
_diffrn_measurement_device_type 'ADSC Quantum 210r'
_diffrn_radiation_type Synchrotron
_diffrn_radiation_wavelength 0.7109
_diffrn_reflns_av_R_equivalents 0.0513
_diffrn_reflns_av_unetI/netI 0.0359
_diffrn_reflns_Laue_measured_fraction_full 0.994
_diffrn_reflns_Laue_measured_fraction_max 0.992
_diffrn_reflns_limit_h_max 13
_diffrn_reflns_limit_h_min -13
_diffrn_reflns_limit_k_max 18
_diffrn_reflns_limit_k_min -18
_diffrn_reflns_limit_l_max 18
_diffrn_reflns_limit_l_min -18
_diffrn_reflns_number 36107
_diffrn_reflns_point_group_measured_fraction_full 0.994
_diffrn_reflns_point_group_measured_fraction_max 0.992
_diffrn_reflns_theta_full 25.248
_diffrn_reflns_theta_max 27.499
_diffrn_reflns_theta_min 2.915
_diffrn_source 'Australian Synchrotron'
_exptl_absorpt_coefficient_mu 0.993
_exptl_absorpt_correction_T_max 0.987
_exptl_absorpt_correction_T_min 0.941
_exptl_absorpt_correction_type multi-scan
_exptl_absorpt_process_details XDS
_exptl_crystal_colour 'dark red'
_exptl_crystal_density_diffrn 1.335
_exptl_crystal_description block
_exptl_crystal_F_000 864
_exptl_crystal_size_max 0.050
_exptl_crystal_size_mid 0.010
_exptl_crystal_size_min 0.010
_refine_diff_density_max 0.658
_refine_diff_density_min -1.401
_refine_diff_density_rms 0.088
_refine_ls_extinction_method none
_refine_ls_goodness_of_fit_ref 1.064
_refine_ls_hydrogen_treatment constr
_refine_ls_matrix_type full
_refine_ls_number_parameters 526
_refine_ls_number_reflns 9458
_refine_ls_number_restraints 32
_refine_ls_restrained_S_all 1.067
_refine_ls_R_factor_all 0.0333
_refine_ls_R_factor_gt 0.0302
_refine_ls_shift/su_max 0.001
_refine_ls_shift/su_mean 0.000
_refine_ls_structure_factor_coef Fsqd
_refine_ls_weighting_details 'w=1/[\s^2^(Fo^2^)+(0.0345P)^2^+2.4027P] where P=(Fo^2^+2Fc^2^)/3'
_refine_ls_weighting_scheme calc
_refine_ls_wR_factor_gt 0.0745
_refine_ls_wR_factor_ref 0.0759
_reflns_Friedel_coverage 0.000
_reflns_number_gt 8781
_reflns_number_total 9458
_reflns_threshold_expression 'I > 2\s(I)'
_cod_data_source_file d0dt01278e2.cif
_cod_data_source_block Cj1414
_cod_depositor_comments 'Adding full bibliography for 7704198--7704205.cif.'
_cod_original_cell_volume 2077.5(8)
_cod_database_code 7704202
_shelx_shelxl_version_number 2016/6
_shelx_space_group_comment
;
The symmetry employed for this shelxl refinement is uniquely defined
by the following loop, which should always be used as a source of
symmetry information in preference to the above space-group names.
They are only intended as comments.
;
_shelx_estimated_absorpt_t_min 0.952
_shelx_estimated_absorpt_t_max 0.990

loop_
_space_group_symop_operation_xyz
'x, y, z'
'-x, -y, -z'

loop_
_atom_site_label
_atom_site_type_symbol
_atom_site_fract_x
_atom_site_fract_y
_atom_site_fract_z
_atom_site_U_iso_or_equiv
_atom_site_adp_type
_atom_site_occupancy
_atom_site_site_symmetry_order
_atom_site_calc_flag
_atom_site_refinement_flags_posn
_atom_site_refinement_flags_adp
_atom_site_refinement_flags_occupancy
_atom_site_disorder_assembly
_atom_site_disorder_group
Ba1 Ba 0.49213(2) 0.58867(2) 0.39143(2) 0.01234(5) Uani 1 1 d . . . . .
N1 N 0.27796(18) 0.67265(12) 0.51530(13) 0.0147(3) Uani 1 1 d . . . . .
C1 C 0.2525(2) 0.64757(15) 0.61139(16) 0.0152(4) Uani 1 1 d . . . . .
N2 N 0.48911(17) 0.60177(12) 0.58611(13) 0.0141(3) Uani 1 1 d . . . . .
C2 C 0.1249(2) 0.67542(16) 0.67174(16) 0.0191(4) Uani 1 1 d . . . . .
H2 H 0.105207 0.658750 0.737858 0.023 Uiso 1 1 calc R U . . .
N3 N 0.29820(18) 0.69584(13) 0.32012(13) 0.0153(3) Uani 1 1 d . . . . .
C3 C 0.0319(2) 0.72513(16) 0.63594(17) 0.0201(4) Uani 1 1 d . . . . .
H3 H -0.052713 0.740997 0.676411 0.024 Uiso 1 1 calc R U . . .
C4 C 0.0615(2) 0.75299(16) 0.53851(16) 0.0190(4) Uani 1 1 d . . . . .
H4 H -0.000728 0.789434 0.512333 0.023 Uiso 1 1 calc R U . . .
C5 C 0.1842(2) 0.72529(15) 0.48300(16) 0.0155(4) Uani 1 1 d . . . . .
C6 C 0.3564(2) 0.60419(14) 0.64638(16) 0.0153(4) Uani 1 1 d . . . . .
C7 C 0.3437(2) 0.56567(15) 0.74277(16) 0.0156(4) Uani 1 1 d . . . . .
C8 C 0.2304(2) 0.52454(16) 0.80084(16) 0.0188(4) Uani 1 1 d . . . . .
H8 H 0.152132 0.527387 0.779338 0.023 Uiso 1 1 calc R U . . .
C9 C 0.2311(2) 0.48037(17) 0.88808(17) 0.0214(5) Uani 1 1 d . . . . .
H9 H 0.152992 0.454859 0.925399 0.026 Uiso 1 1 calc R U . . .
C10 C 0.3438(2) 0.47271(17) 0.92196(17) 0.0231(5) Uani 1 1 d . . . . .
H10 H 0.344418 0.440189 0.980511 0.028 Uiso 1 1 calc R U . . .
C11 C 0.4551(2) 0.51359(17) 0.86833(17) 0.0211(4) Uani 1 1 d . . . . .
H11 H 0.532370 0.510097 0.891032 0.025 Uiso 1 1 calc R U . . .
C12 C 0.4554(2) 0.55974(16) 0.78164(16) 0.0183(4) Uani 1 1 d . . . . .
H12 H 0.532761 0.588252 0.747231 0.022 Uiso 1 1 calc R U . . .
C13 C 0.5541(2) 0.68364(15) 0.56079(16) 0.0160(4) Uani 1 1 d . . . . .
C14 C 0.5087(2) 0.77967(16) 0.59003(17) 0.0207(5) Uani 1 1 d . . . . .
C15 C 0.5778(3) 0.85470(17) 0.5412(2) 0.0274(5) Uani 1 1 d . . . . .
H15 H 0.543698 0.917568 0.557924 0.033 Uiso 1 1 calc R U . . .
C16 C 0.6928(3) 0.84262(18) 0.4700(2) 0.0287(5) Uani 1 1 d . . . . .
H16 H 0.733487 0.895456 0.435427 0.034 Uiso 1 1 calc R U . . .
C17 C 0.7472(2) 0.75098(17) 0.45049(18) 0.0232(5) Uani 1 1 d . . . . .
H17 H 0.830376 0.741378 0.406073 0.028 Uiso 1 1 calc R U . . .
C18 C 0.6819(2) 0.67237(15) 0.49498(16) 0.0167(4) Uani 1 1 d . . . . .
C19 C 0.4024(3) 0.80516(17) 0.68055(19) 0.0247(5) Uani 1 1 d . . . . .
H19 H 0.356777 0.746331 0.705191 0.030 Uiso 1 1 calc R U . . .
C20 C 0.4678(3) 0.83689(19) 0.7568(2) 0.0351(6) Uani 1 1 d . . . . .
H20A H 0.526476 0.784844 0.771686 0.053 Uiso 1 1 calc R U . . .
H20B H 0.399989 0.854238 0.814894 0.053 Uiso 1 1 calc R U . . .
H20C H 0.518725 0.891849 0.732551 0.053 Uiso 1 1 calc R U . . .
C21 C 0.2986(3) 0.88032(19) 0.6635(2) 0.0329(6) Uani 1 1 d . . . . .
H21A H 0.341161 0.938259 0.637298 0.049 Uiso 1 1 calc R U . . .
H21B H 0.234188 0.894336 0.724161 0.049 Uiso 1 1 calc R U . . .
H21C H 0.254029 0.856564 0.618032 0.049 Uiso 1 1 calc R U . . .
C22 C 0.7553(2) 0.57464(16) 0.48433(17) 0.0184(4) Uani 1 1 d . . . . .
H22 H 0.694277 0.528361 0.472032 0.022 Uiso 1 1 calc R U . . .
C23 C 0.7906(2) 0.54457(17) 0.57804(18) 0.0212(5) Uani 1 1 d . . . . .
H23A H 0.826864 0.478592 0.573789 0.032 Uiso 1 1 calc R U . . .
H23B H 0.711512 0.550254 0.631123 0.032 Uiso 1 1 calc R U . . .
H23C H 0.856153 0.585617 0.589166 0.032 Uiso 1 1 calc R U . . .
C24 C 0.8795(2) 0.56787(19) 0.40247(18) 0.0257(5) Uani 1 1 d . . . . .
H24A H 0.857938 0.589012 0.342644 0.039 Uiso 1 1 calc R U . . .
H24B H 0.915999 0.501977 0.396549 0.039 Uiso 1 1 calc R U . . .
H24C H 0.944395 0.608276 0.415631 0.039 Uiso 1 1 calc R U . . .
C25 C 0.2178(2) 0.75185(15) 0.37905(16) 0.0158(4) Uani 1 1 d . . . . .
C26 C 0.1579(2) 0.84492(16) 0.35315(16) 0.0185(4) Uani 1 1 d . . . . .
C27 C 0.1893(3) 0.92704(18) 0.3911(2) 0.0297(6) Uani 1 1 d . . . . .
H27 H 0.246855 0.922605 0.432376 0.036 Uiso 1 1 calc R U . . .
C28 C 0.1364(3) 1.01523(18) 0.3687(2) 0.0344(6) Uani 1 1 d . . . . .
H28 H 0.160723 1.071090 0.392616 0.041 Uiso 1 1 calc R U . . .
C29 C 0.0487(3) 1.02194(18) 0.3117(2) 0.0313(6) Uani 1 1 d . . . . .
H29 H 0.011556 1.082242 0.297571 0.038 Uiso 1 1 calc R U . . .
C30 C 0.0151(3) 0.9411(2) 0.2754(2) 0.0341(6) Uani 1 1 d . . . . .
H30 H -0.046023 0.945697 0.236922 0.041 Uiso 1 1 calc R U . . .
C31 C 0.0706(3) 0.85252(18) 0.29519(19) 0.0267(5) Uani 1 1 d . . . . .
H31 H 0.048679 0.797166 0.268883 0.032 Uiso 1 1 calc R U . . .
C32 C 0.3383(2) 0.71508(15) 0.21927(16) 0.0158(4) Uani 1 1 d . . . . .
C33 C 0.2701(2) 0.67793(15) 0.15808(16) 0.0173(4) Uani 1 1 d . . . . .
C34 C 0.3205(2) 0.68808(17) 0.05986(17) 0.0220(5) Uani 1 1 d . . . . .
H34 H 0.275182 0.663676 0.017824 0.026 Uiso 1 1 calc R U . . .
C35 C 0.4359(3) 0.73323(18) 0.02174(17) 0.0246(5) Uani 1 1 d . . . . .
H35 H 0.469311 0.739135 -0.045580 0.030 Uiso 1 1 calc R U . . .
C36 C 0.5015(2) 0.76942(17) 0.08293(18) 0.0235(5) Uani 1 1 d . . . . .
H36 H 0.579800 0.800838 0.057258 0.028 Uiso 1 1 calc R U . . .
C37 C 0.4534(2) 0.76022(17) 0.18280(18) 0.0231(5) Uani 1 1 d . . . . .
C38 C 0.1450(2) 0.62591(17) 0.19637(17) 0.0201(4) Uani 1 1 d . . . . .
H38 H 0.109892 0.641642 0.265464 0.024 Uiso 1 1 calc R U . . .
C39 C 0.0385(2) 0.6571(2) 0.14451(19) 0.0279(5) Uani 1 1 d . . . . .
H39A H 0.027328 0.726491 0.142996 0.042 Uiso 1 1 calc R U . . .
H39B H -0.044671 0.631062 0.178431 0.042 Uiso 1 1 calc R U . . .
H39C H 0.064815 0.633670 0.078942 0.042 Uiso 1 1 calc R U . . .
C40 C 0.1736(2) 0.51811(17) 0.18970(18) 0.0239(5) Uani 1 1 d . . . . .
H40A H 0.203784 0.500438 0.122334 0.036 Uiso 1 1 calc R U . . .
H40B H 0.093263 0.486450 0.219787 0.036 Uiso 1 1 calc R U . . .
H40C H 0.241998 0.498564 0.222735 0.036 Uiso 1 1 calc R U . . .
C41 C 0.5346(2) 0.80015(16) 0.24480(18) 0.0216(5) Uani 1 1 d . . . . .
H41 H 0.492912 0.783662 0.313072 0.026 Uiso 1 1 calc R U . . .
C42 C 0.5350(3) 0.90828(18) 0.2355(2) 0.0331(6) Uani 1 1 d . . . . .
H42A H 0.578910 0.926228 0.169645 0.050 Uiso 1 1 calc R U . . .
H42B H 0.582032 0.931989 0.279415 0.050 Uiso 1 1 calc R U . . .
H42C H 0.444240 0.935880 0.251380 0.050 Uiso 1 1 calc R U . . .
C43 C 0.6768(3) 0.75629(19) 0.2204(2) 0.0281(5) Uani 1 1 d . . . . .
H43A H 0.721993 0.775444 0.155258 0.042 Uiso 1 1 calc R U . . .
H43B H 0.675972 0.687004 0.224798 0.042 Uiso 1 1 calc R U . . .
H43C H 0.722930 0.778465 0.265657 0.042 Uiso 1 1 calc R U . . .
C44 C 0.7794(5) 0.9250(4) -0.0667(3) 0.046(2) Uani 0.716(11) 1 d D . P A 1
C45 C 0.8864(6) 0.8950(5) -0.0317(4) 0.065(2) Uani 0.716(11) 1 d D . P A 1
H45 H 0.922401 0.937374 0.002816 0.078 Uiso 0.716(11) 1 calc R U P A 1
C46 C 0.9411(7) 0.8025(5) -0.0470(4) 0.102(4) Uani 0.716(11) 1 d D . P A 1
H46 H 1.014723 0.781910 -0.023036 0.122 Uiso 0.716(11) 1 calc R U P A 1
C47 C 0.8885(9) 0.7406(4) -0.0971(5) 0.091(4) Uani 0.716(11) 1 d D . P A 1
H47 H 0.925728 0.677459 -0.107742 0.109 Uiso 0.716(11) 1 calc R U P A 1
C48 C 0.7812(8) 0.7714(5) -0.1316(4) 0.082(3) Uani 0.716(11) 1 d D . P A 1
H48 H 0.743710 0.729342 -0.165430 0.098 Uiso 0.716(11) 1 calc R U P A 1
C49 C 0.7285(6) 0.8645(5) -0.1165(3) 0.061(2) Uani 0.716(11) 1 d D . P A 1
H49 H 0.655973 0.885840 -0.141286 0.073 Uiso 0.716(11) 1 calc R U P A 1
C50 C 0.7214(8) 1.0257(5) -0.0490(6) 0.080(3) Uani 0.716(11) 1 d D . P A 1
H50A H 0.745441 1.063229 -0.108485 0.120 Uiso 0.716(11) 1 calc R U P A 1
H50B H 0.755741 1.053601 0.000062 0.120 Uiso 0.716(11) 1 calc R U P A 1
H50C H 0.625446 1.025645 -0.027208 0.120 Uiso 0.716(11) 1 calc R U P A 1
C44A C 0.7844(14) 0.9140(8) -0.0715(9) 0.077(10) Uiso 0.284(11) 1 d D . P A 2
C45A C 0.8844(18) 0.9235(10) -0.0261(11) 0.081(8) Uiso 0.284(11) 1 d D . P A 2
H45A H 0.890404 0.981176 0.003803 0.097 Uiso 0.284(11) 1 calc R U P A 2
C46A C 0.9754(16) 0.8474(12) -0.0253(12) 0.093(8) Uiso 0.284(11) 1 d D . P A 2
H46A H 1.044019 0.852721 0.005667 0.112 Uiso 0.284(11) 1 calc R U P A 2
C47A C 0.9660(14) 0.7636(10) -0.0696(10) 0.065(5) Uiso 0.284(11) 1 d D . P A 2
H47A H 1.028941 0.712030 -0.069332 0.078 Uiso 0.284(11) 1 calc R U P A 2
C48A C 0.8653(16) 0.7545(8) -0.1143(10) 0.058(6) Uiso 0.284(11) 1 d D . P A 2
H48A H 0.858874 0.696712 -0.143905 0.070 Uiso 0.284(11) 1 calc R U P A 2
C49A C 0.7742(13) 0.8304(10) -0.1153(10) 0.049(4) Uiso 0.284(11) 1 d D . P A 2
H49A H 0.705310 0.824951 -0.145922 0.059 Uiso 0.284(11) 1 calc R U P A 2
C50A C 0.6849(16) 0.9975(12) -0.0726(14) 0.068(6) Uiso 0.284(11) 1 d D . P A 2
H50D H 0.720544 1.040810 -0.125850 0.102 Uiso 0.284(11) 1 calc R U P A 2
H50E H 0.667185 1.031274 -0.012165 0.102 Uiso 0.284(11) 1 calc R U P A 2
H50F H 0.603041 0.974246 -0.080629 0.102 Uiso 0.284(11) 1 calc R U P A 2

loop_
_atom_site_aniso_label
_atom_site_aniso_U_11
_atom_site_aniso_U_22
_atom_site_aniso_U_33
_atom_site_aniso_U_23
_atom_site_aniso_U_13
_atom_site_aniso_U_12
Ba1 0.01226(6) 0.01159(6) 0.01242(7) -0.00075(4) -0.00239(4) 0.00189(4)
N1 0.0158(8) 0.0145(8) 0.0137(9) -0.0006(6) -0.0043(7) 0.0026(6)
C1 0.0160(10) 0.0148(9) 0.0144(10) -0.0021(7) -0.0036(8) 0.0007(7)
N2 0.0124(8) 0.0140(8) 0.0154(9) -0.0019(7) -0.0030(7) 0.0006(6)
C2 0.0187(10) 0.0218(10) 0.0148(11) -0.0010(8) -0.0015(9) 0.0037(8)
N3 0.0163(8) 0.0156(8) 0.0143(9) 0.0000(7) -0.0051(7) 0.0017(7)
C3 0.0161(10) 0.0229(11) 0.0194(11) -0.0042(9) -0.0022(9) 0.0050(8)
C4 0.0181(10) 0.0218(10) 0.0171(11) -0.0012(8) -0.0062(9) 0.0054(8)
C5 0.0171(10) 0.0143(9) 0.0157(10) -0.0022(8) -0.0060(8) 0.0023(8)
C6 0.0137(9) 0.0141(9) 0.0170(10) -0.0024(8) -0.0024(8) 0.0021(7)
C7 0.0169(10) 0.0158(9) 0.0140(10) -0.0046(8) -0.0043(8) 0.0040(8)
C8 0.0183(10) 0.0221(10) 0.0160(11) -0.0008(8) -0.0047(8) 0.0008(8)
C9 0.0235(11) 0.0251(11) 0.0143(11) 0.0001(9) -0.0019(9) -0.0031(9)
C10 0.0303(12) 0.0265(12) 0.0129(11) -0.0014(9) -0.0076(9) 0.0031(9)
C11 0.0206(11) 0.0282(11) 0.0150(11) -0.0057(9) -0.0071(9) 0.0063(9)
C12 0.0163(10) 0.0228(11) 0.0152(11) -0.0045(8) -0.0035(8) 0.0022(8)
C13 0.0193(10) 0.0152(9) 0.0159(10) -0.0006(8) -0.0093(8) -0.0003(8)
C14 0.0248(11) 0.0164(10) 0.0234(12) -0.0029(8) -0.0108(9) 0.0004(8)
C15 0.0349(13) 0.0150(10) 0.0369(15) 0.0003(10) -0.0175(12) -0.0021(9)
C16 0.0326(13) 0.0214(11) 0.0352(15) 0.0090(10) -0.0131(11) -0.0106(10)
C17 0.0218(11) 0.0255(11) 0.0250(12) 0.0059(9) -0.0098(10) -0.0088(9)
C18 0.0173(10) 0.0169(10) 0.0178(11) 0.0004(8) -0.0077(8) -0.0027(8)
C19 0.0304(12) 0.0179(10) 0.0265(13) -0.0075(9) -0.0088(10) 0.0037(9)
C20 0.0539(18) 0.0246(12) 0.0315(15) -0.0089(11) -0.0207(13) 0.0048(12)
C21 0.0368(14) 0.0236(12) 0.0407(16) -0.0102(11) -0.0153(13) 0.0079(11)
C22 0.0141(9) 0.0192(10) 0.0207(11) -0.0014(8) -0.0021(8) -0.0017(8)
C23 0.0174(10) 0.0233(11) 0.0245(12) 0.0006(9) -0.0090(9) 0.0008(8)
C24 0.0161(10) 0.0344(13) 0.0243(13) -0.0029(10) -0.0004(9) -0.0027(9)
C25 0.0147(9) 0.0159(9) 0.0174(11) -0.0017(8) -0.0057(8) 0.0008(8)
C26 0.0182(10) 0.0178(10) 0.0170(11) 0.0010(8) -0.0016(8) 0.0045(8)
C27 0.0330(13) 0.0216(12) 0.0376(15) -0.0056(10) -0.0164(12) 0.0065(10)
C28 0.0374(15) 0.0169(11) 0.0498(18) -0.0060(11) -0.0138(13) 0.0054(10)
C29 0.0299(13) 0.0219(12) 0.0382(15) 0.0049(10) -0.0051(12) 0.0093(10)
C30 0.0357(14) 0.0300(13) 0.0396(16) 0.0050(11) -0.0191(13) 0.0091(11)
C31 0.0317(13) 0.0210(11) 0.0295(13) -0.0001(10) -0.0137(11) 0.0049(10)
C32 0.0178(10) 0.0148(9) 0.0141(10) -0.0007(7) -0.0039(8) 0.0028(8)
C33 0.0172(10) 0.0191(10) 0.0154(10) 0.0000(8) -0.0043(8) 0.0009(8)
C34 0.0250(11) 0.0259(11) 0.0156(11) -0.0014(9) -0.0056(9) -0.0024(9)
C35 0.0286(12) 0.0283(12) 0.0147(11) 0.0015(9) -0.0013(9) -0.0029(10)
C36 0.0232(11) 0.0230(11) 0.0233(12) 0.0033(9) -0.0032(10) -0.0054(9)
C37 0.0229(11) 0.0224(11) 0.0230(12) 0.0020(9) -0.0033(10) -0.0045(9)
C38 0.0170(10) 0.0261(11) 0.0173(11) 0.0001(9) -0.0040(9) -0.0032(9)
C39 0.0216(11) 0.0393(14) 0.0246(13) 0.0027(11) -0.0095(10) -0.0033(10)
C40 0.0231(11) 0.0249(11) 0.0229(12) -0.0010(9) -0.0032(9) -0.0040(9)
C41 0.0249(11) 0.0172(10) 0.0225(12) 0.0013(9) -0.0051(9) -0.0038(9)
C42 0.0457(16) 0.0179(11) 0.0399(16) 0.0002(10) -0.0169(13) -0.0083(11)
C43 0.0238(12) 0.0326(13) 0.0292(14) 0.0016(10) -0.0090(10) -0.0035(10)
C44 0.046(3) 0.050(3) 0.038(3) 0.020(2) -0.001(2) -0.013(2)
C45 0.073(5) 0.065(4) 0.071(5) 0.008(3) -0.043(4) -0.004(3)
C46 0.125(8) 0.116(8) 0.052(4) 0.041(5) -0.019(5) 0.040(7)
C47 0.145(10) 0.052(4) 0.040(4) 0.001(3) 0.043(5) -0.008(5)
C48 0.083(6) 0.091(6) 0.051(4) -0.019(4) 0.032(4) -0.041(4)
C49 0.043(3) 0.098(5) 0.034(3) 0.002(3) 0.009(2) -0.026(4)
C50 0.077(5) 0.051(4) 0.093(6) 0.023(4) 0.008(4) 0.008(4)

loop_
_atom_type_symbol
_atom_type_description
_atom_type_scat_dispersion_real
_atom_type_scat_dispersion_imag
_atom_type_scat_source
C C 0.0033 0.0016 'International Tables Vol C Tables 4.2.6.8 and 6.1.1.4'
H H 0.0000 0.0000 'International Tables Vol C Tables 4.2.6.8 and 6.1.1.4'
N N 0.0061 0.0033 'International Tables Vol C Tables 4.2.6.8 and 6.1.1.4'
Ba Ba -0.3244 2.2819 'International Tables Vol C Tables 4.2.6.8 and 6.1.1.4'

loop_
_geom_angle_atom_site_label_1
_geom_angle_atom_site_label_2
_geom_angle_atom_site_label_3
_geom_angle
_geom_angle_site_symmetry_1
_geom_angle_site_symmetry_3
_geom_angle_publ_flag
N2 Ba1 N1 112.87(6) 2_666 . ?
N2 Ba1 N2 87.81(6) 2_666 . ?
N1 Ba1 N2 60.33(6) . . ?
N2 Ba1 N3 126.02(6) 2_666 . ?
N1 Ba1 N3 60.05(6) . . ?
N2 Ba1 N3 119.13(6) . . ?
N2 Ba1 C6 28.30(5) 2_666 2_666 ?
N1 Ba1 C6 140.26(6) . 2_666 ?
N2 Ba1 C6 97.99(6) . 2_666 ?
N3 Ba1 C6 136.86(6) . 2_666 ?
N2 Ba1 C13 110.09(6) 2_666 . ?
N1 Ba1 C13 65.79(6) . . ?
N2 Ba1 C13 26.69(5) . . ?
N3 Ba1 C13 112.36(6) . . ?
C6 Ba1 C13 110.60(6) 2_666 . ?
N2 Ba1 C7 49.49(6) 2_666 2_666 ?
N1 Ba1 C7 157.53(6) . 2_666 ?
N2 Ba1 C7 123.94(6) . 2_666 ?
N3 Ba1 C7 115.68(6) . 2_666 ?
C6 Ba1 C7 27.39(6) 2_666 2_666 ?
C13 Ba1 C7 129.36(6) . 2_666 ?
N2 Ba1 C18 107.85(6) 2_666 . ?
N1 Ba1 C18 91.76(6) . . ?
N2 Ba1 C18 47.26(6) . . ?
N3 Ba1 C18 125.04(6) . . ?
C6 Ba1 C18 95.75(6) 2_666 . ?
C13 Ba1 C18 27.00(6) . . ?
C7 Ba1 C18 106.45(6) 2_666 . ?
N2 Ba1 C12 55.53(6) 2_666 2_666 ?
N1 Ba1 C12 136.40(6) . 2_666 ?
N2 Ba1 C12 142.58(6) . 2_666 ?
N3 Ba1 C12 91.66(6) . 2_666 ?
C6 Ba1 C12 46.38(6) 2_666 2_666 ?
C13 Ba1 C12 155.14(6) . 2_666 ?
C7 Ba1 C12 25.87(6) 2_666 2_666 ?
C18 Ba1 C12 131.51(6) . 2_666 ?
N2 Ba1 C22 82.79(6) 2_666 . ?
N1 Ba1 C22 110.99(6) . . ?
N2 Ba1 C22 53.44(6) . . ?
N3 Ba1 C22 151.16(5) . . ?
C6 Ba1 C22 68.90(6) 2_666 . ?
C13 Ba1 C22 46.62(6) . . ?
C7 Ba1 C22 82.84(6) 2_666 . ?
C18 Ba1 C22 26.92(6) . . ?
C12 Ba1 C22 108.71(6) 2_666 . ?
N2 Ba1 Ba1 45.09(4) 2_666 2_666 ?
N1 Ba1 Ba1 85.01(5) . 2_666 ?
N2 Ba1 Ba1 42.72(4) . 2_666 ?
N3 Ba1 Ba1 138.10(4) . 2_666 ?
C6 Ba1 Ba1 60.05(5) 2_666 2_666 ?
C13 Ba1 Ba1 66.41(4) . 2_666 ?
C7 Ba1 Ba1 87.40(5) 2_666 2_666 ?
C18 Ba1 Ba1 74.17(5) . 2_666 ?
C12 Ba1 Ba1 100.29(4) 2_666 2_666 ?
C22 Ba1 Ba1 59.51(5) . 2_666 ?
C5 N1 C1 118.89(18) . . ?
C5 N1 Ba1 121.15(14) . . ?
C1 N1 Ba1 118.95(13) . . ?
N1 C1 C6 118.23(19) . . ?
N1 C1 C2 117.95(19) . . ?
C6 C1 C2 123.5(2) . . ?
C13 N2 C6 121.29(18) . . ?
C13 N2 Ba1 147.29(14) . 2_666 ?
C6 N2 Ba1 89.51(12) . 2_666 ?
C13 N2 Ba1 86.65(13) . . ?
C6 N2 Ba1 111.38(13) . . ?
Ba1 N2 Ba1 92.19(6) 2_666 . ?
C3 C2 C1 121.4(2) . . ?
C3 C2 H2 119.3 . . ?
C1 C2 H2 119.3 . . ?
C25 N3 C32 123.02(18) . . ?
C25 N3 Ba1 116.72(14) . . ?
C32 N3 Ba1 113.41(13) . . ?
C2 C3 C4 119.8(2) . . ?
C2 C3 H3 120.1 . . ?
C4 C3 H3 120.1 . . ?
C5 C4 C3 117.3(2) . . ?
C5 C4 H4 121.3 . . ?
C3 C4 H4 121.3 . . ?
N1 C5 C4 124.6(2) . . ?
N1 C5 C25 116.66(19) . . ?
C4 C5 C25 118.70(19) . . ?
C1 C6 N2 119.41(19) . . ?
C1 C6 C7 125.22(19) . . ?
N2 C6 C7 115.24(18) . . ?
C1 C6 Ba1 131.83(15) . 2_666 ?
N2 C6 Ba1 62.19(10) . 2_666 ?
C7 C6 Ba1 77.88(12) . 2_666 ?
C8 C7 C12 115.1(2) . . ?
C8 C7 C6 125.5(2) . . ?
C12 C7 C6 119.1(2) . . ?
C8 C7 Ba1 108.24(14) . 2_666 ?
C12 C7 Ba1 82.65(13) . 2_666 ?
C6 C7 Ba1 74.73(12) . 2_666 ?
C9 C8 C7 121.8(2) . . ?
C9 C8 H8 119.1 . . ?
C7 C8 H8 119.1 . . ?
C8 C9 C10 121.4(2) . . ?
C8 C9 H9 119.3 . . ?
C10 C9 H9 119.3 . . ?
C11 C10 C9 118.4(2) . . ?
C11 C10 H10 120.8 . . ?
C9 C10 H10 120.8 . . ?
C10 C11 C12 121.0(2) . . ?
C10 C11 H11 119.5 . . ?
C12 C11 H11 119.5 . . ?
C11 C12 C7 122.2(2) . . ?
C11 C12 Ba1 111.50(15) . 2_666 ?
C7 C12 Ba1 71.48(12) . 2_666 ?
C11 C12 H12 118.9 . . ?
C7 C12 H12 118.9 . . ?
Ba1 C12 H12 87.1 2_666 . ?
N2 C13 C18 115.79(19) . . ?
N2 C13 C14 128.2(2) . . ?
C18 C13 C14 116.0(2) . . ?
N2 C13 Ba1 66.66(11) . . ?
C18 C13 Ba1 77.97(12) . . ?
C14 C13 Ba1 123.91(15) . . ?
C15 C14 C13 118.8(2) . . ?
C15 C14 C19 116.2(2) . . ?
C13 C14 C19 124.3(2) . . ?
C16 C15 C14 123.7(2) . . ?
C16 C15 H15 118.2 . . ?
C14 C15 H15 118.2 . . ?
C15 C16 C17 117.9(2) . . ?
C15 C16 H16 121.0 . . ?
C17 C16 H16 121.0 . . ?
C16 C17 C18 121.3(2) . . ?
C16 C17 H17 119.4 . . ?
C18 C17 H17 119.4 . . ?
C17 C18 C13 121.2(2) . . ?
C17 C18 C22 119.1(2) . . ?
C13 C18 C22 119.20(19) . . ?
C17 C18 Ba1 116.19(15) . . ?
C13 C18 Ba1 75.04(12) . . ?
C22 C18 Ba1 86.16(12) . . ?
C14 C19 C21 113.3(2) . . ?
C14 C19 C20 109.0(2) . . ?
C21 C19 C20 111.0(2) . . ?
C14 C19 H19 107.7 . . ?
C21 C19 H19 107.7 . . ?
C20 C19 H19 107.7 . . ?
C19 C20 H20A 109.5 . . ?
C19 C20 H20B 109.5 . . ?
H20A C20 H20B 109.5 . . ?
C19 C20 H20C 109.5 . . ?
H20A C20 H20C 109.5 . . ?
H20B C20 H20C 109.5 . . ?
C19 C21 H21A 109.5 . . ?
C19 C21 H21B 109.5 . . ?
H21A C21 H21B 109.5 . . ?
C19 C21 H21C 109.5 . . ?
H21A C21 H21C 109.5 . . ?
H21B C21 H21C 109.5 . . ?
C24 C22 C18 114.5(2) . . ?
C24 C22 C23 109.13(19) . . ?
C18 C22 C23 109.84(19) . . ?
C24 C22 Ba1 108.63(15) . . ?
C18 C22 Ba1 66.91(11) . . ?
C23 C22 Ba1 139.10(14) . . ?
C24 C22 H22 107.7 . . ?
C18 C22 H22 107.7 . . ?
C23 C22 H22 107.7 . . ?
Ba1 C22 H22 44.8 . . ?
C22 C23 H23A 109.5 . . ?
C22 C23 H23B 109.5 . . ?
H23A C23 H23B 109.5 . . ?
C22 C23 H23C 109.5 . . ?
H23A C23 H23C 109.5 . . ?
H23B C23 H23C 109.5 . . ?
C22 C24 H24A 109.5 . . ?
C22 C24 H24B 109.5 . . ?
H24A C24 H24B 109.5 . . ?
C22 C24 H24C 109.5 . . ?
H24A C24 H24C 109.5 . . ?
H24B C24 H24C 109.5 . . ?
N3 C25 C5 118.46(19) . . ?
N3 C25 C26 125.4(2) . . ?
C5 C25 C26 116.08(19) . . ?
C31 C26 C27 119.1(2) . . ?
C31 C26 C25 122.8(2) . . ?
C27 C26 C25 118.1(2) . . ?
C28 C27 C26 120.1(2) . . ?
C28 C27 H27 119.9 . . ?
C26 C27 H27 119.9 . . ?
C29 C28 C27 120.3(3) . . ?
C29 C28 H28 119.9 . . ?
C27 C28 H28 119.9 . . ?
C30 C29 C28 120.0(2) . . ?
C30 C29 H29 120.0 . . ?
C28 C29 H29 120.0 . . ?
C29 C30 C31 120.2(3) . . ?
C29 C30 H30 119.9 . . ?
C31 C30 H30 119.9 . . ?
C26 C31 C30 120.3(2) . . ?
C26 C31 H31 119.9 . . ?
C30 C31 H31 119.9 . . ?
C37 C32 C33 121.0(2) . . ?
C37 C32 N3 118.7(2) . . ?
C33 C32 N3 119.77(19) . . ?
C34 C33 C32 118.5(2) . . ?
C34 C33 C38 119.5(2) . . ?
C32 C33 C38 122.0(2) . . ?
C33 C34 C35 121.5(2) . . ?
C33 C34 H34 119.3 . . ?
C35 C34 H34 119.3 . . ?
C36 C35 C34 119.3(2) . . ?
C36 C35 H35 120.3 . . ?
C34 C35 H35 120.3 . . ?
C35 C36 C37 120.8(2) . . ?
C35 C36 H36 119.6 . . ?
C37 C36 H36 119.6 . . ?
C32 C37 C36 119.0(2) . . ?
C32 C37 C41 124.0(2) . . ?
C36 C37 C41 117.0(2) . . ?
C33 C38 C39 112.11(19) . . ?
C33 C38 C40 111.22(19) . . ?
C39 C38 C40 109.8(2) . . ?
C33 C38 H38 107.9 . . ?
C39 C38 H38 107.9 . . ?
C40 C38 H38 107.9 . . ?
C38 C39 H39A 109.5 . . ?
C38 C39 H39B 109.5 . . ?
H39A C39 H39B 109.5 . . ?
C38 C39 H39C 109.5 . . ?
H39A C39 H39C 109.5 . . ?
H39B C39 H39C 109.5 . . ?
C38 C40 H40A 109.5 . . ?
C38 C40 H40B 109.5 . . ?
H40A C40 H40B 109.5 . . ?
C38 C40 H40C 109.5 . . ?
H40A C40 H40C 109.5 . . ?
H40B C40 H40C 109.5 . . ?
C42 C41 C37 111.4(2) . . ?
C42 C41 C43 109.8(2) . . ?
C37 C41 C43 111.8(2) . . ?
C42 C41 H41 107.9 . . ?
C37 C41 H41 107.9 . . ?
C43 C41 H41 107.9 . . ?
C41 C42 H42A 109.5 . . ?
C41 C42 H42B 109.5 . . ?
H42A C42 H42B 109.5 . . ?
C41 C42 H42C 109.5 . . ?
H42A C42 H42C 109.5 . . ?
H42B C42 H42C 109.5 . . ?
C41 C43 H43A 109.5 . . ?
C41 C43 H43B 109.5 . . ?
H43A C43 H43B 109.5 . . ?
C41 C43 H43C 109.5 . . ?
H43A C43 H43C 109.5 . . ?
H43B C43 H43C 109.5 . . ?
C49 C44 C45 119.9(5) . . ?
C49 C44 C50 121.1(6) . . ?
C45 C44 C50 119.0(6) . . ?
C44 C45 C46 119.9(5) . . ?
C44 C45 H45 120.0 . . ?
C46 C45 H45 120.0 . . ?
C47 C46 C45 120.1(5) . . ?
C47 C46 H46 120.0 . . ?
C45 C46 H46 120.0 . . ?
C48 C47 C46 119.4(5) . . ?
C48 C47 H47 120.3 . . ?
C46 C47 H47 120.3 . . ?
C47 C48 C49 119.7(5) . . ?
C47 C48 H48 120.1 . . ?
C49 C48 H48 120.1 . . ?
C44 C49 C48 120.9(5) . . ?
C44 C49 H49 119.6 . . ?
C48 C49 H49 119.6 . . ?
C44 C50 H50A 109.5 . . ?
C44 C50 H50B 109.5 . . ?
H50A C50 H50B 109.5 . . ?
C44 C50 H50C 109.5 . . ?
H50A C50 H50C 109.5 . . ?
H50B C50 H50C 109.5 . . ?
C49A C44A C45A 121.1(8) . . ?
C49A C44A C50A 119.9(14) . . ?
C45A C44A C50A 119.0(14) . . ?
C46A C45A C44A 119.0(7) . . ?
C46A C45A H45A 120.5 . . ?
C44A C45A H45A 120.5 . . ?
C47A C46A C45A 120.0(6) . . ?
C47A C46A H46A 120.0 . . ?
C45A C46A H46A 120.0 . . ?
C46A C47A C48A 120.6(6) . . ?
C46A C47A H47A 119.7 . . ?
C48A C47A H47A 119.7 . . ?
C49A C48A C47A 119.5(6) . . ?
C49A C48A H48A 120.2 . . ?
C47A C48A H48A 120.2 . . ?
C44A C49A C48A 119.7(7) . . ?
C44A C49A H49A 120.2 . . ?
C48A C49A H49A 120.2 . . ?
C44A C50A H50D 109.5 . . ?
C44A C50A H50E 109.5 . . ?
H50D C50A H50E 109.5 . . ?
C44A C50A H50F 109.5 . . ?
H50D C50A H50F 109.5 . . ?
H50E C50A H50F 109.5 . . ?

loop_
_geom_bond_atom_site_label_1
_geom_bond_atom_site_label_2
_geom_bond_distance
_geom_bond_site_symmetry_2
_geom_bond_publ_flag
Ba1 N2 2.6998(18) 2_666 ?
Ba1 N1 2.724(2) . ?
Ba1 N2 2.8186(19) . ?
Ba1 N3 2.836(2) . ?
Ba1 C6 3.052(2) 2_666 ?
Ba1 C13 3.065(2) . ?
Ba1 C7 3.093(2) 2_666 ?
Ba1 C18 3.102(2) . ?
Ba1 C12 3.235(2) 2_666 ?
Ba1 C22 3.365(2) . ?
Ba1 Ba1 3.9767(12) 2_666 ?
N1 C5 1.361(3) . ?
N1 C1 1.384(3) . ?
C1 C6 1.412(3) . ?
C1 C2 1.441(3) . ?
N2 C13 1.379(3) . ?
N2 C6 1.447(3) . ?
C2 C3 1.362(3) . ?
C2 H2 0.9500 . ?
N3 C25 1.287(3) . ?
N3 C32 1.433(3) . ?
C3 C4 1.411(3) . ?
C3 H3 0.9500 . ?
C4 C5 1.375(3) . ?
C4 H4 0.9500 . ?
C5 C25 1.494(3) . ?
C6 C7 1.455(3) . ?
C7 C8 1.423(3) . ?
C7 C12 1.423(3) . ?
C8 C9 1.389(3) . ?
C8 H8 0.9500 . ?
C9 C10 1.391(3) . ?
C9 H9 0.9500 . ?
C10 C11 1.384(4) . ?
C10 H10 0.9500 . ?
C11 C12 1.392(3) . ?
C11 H11 0.9500 . ?
C12 H12 0.9500 . ?
C13 C18 1.440(3) . ?
C13 C14 1.447(3) . ?
C14 C15 1.397(3) . ?
C14 C19 1.526(4) . ?
C15 C16 1.381(4) . ?
C15 H15 0.9500 . ?
C16 C17 1.387(4) . ?
C16 H16 0.9500 . ?
C17 C18 1.400(3) . ?
C17 H17 0.9500 . ?
C18 C22 1.527(3) . ?
C19 C21 1.528(4) . ?
C19 C20 1.535(4) . ?
C19 H19 1.0000 . ?
C20 H20A 0.9800 . ?
C20 H20B 0.9800 . ?
C20 H20C 0.9800 . ?
C21 H21A 0.9800 . ?
C21 H21B 0.9800 . ?
C21 H21C 0.9800 . ?
C22 C24 1.526(3) . ?
C22 C23 1.532(3) . ?
C22 H22 1.0000 . ?
C23 H23A 0.9800 . ?
C23 H23B 0.9800 . ?
C23 H23C 0.9800 . ?
C24 H24A 0.9800 . ?
C24 H24B 0.9800 . ?
C24 H24C 0.9800 . ?
C25 C26 1.495(3) . ?
C26 C31 1.389(3) . ?
C26 C27 1.397(3) . ?
C27 C28 1.390(4) . ?
C27 H27 0.9500 . ?
C28 C29 1.382(4) . ?
C28 H28 0.9500 . ?
C29 C30 1.380(4) . ?
C29 H29 0.9500 . ?
C30 C31 1.394(3) . ?
C30 H30 0.9500 . ?
C31 H31 0.9500 . ?
C32 C37 1.386(3) . ?
C32 C33 1.408(3) . ?
C33 C34 1.390(3) . ?
C33 C38 1.526(3) . ?
C34 C35 1.392(3) . ?
C34 H34 0.9500 . ?
C35 C36 1.384(4) . ?
C35 H35 0.9500 . ?
C36 C37 1.408(3) . ?
C36 H36 0.9500 . ?
C37 C41 1.533(3) . ?
C38 C39 1.532(3) . ?
C38 C40 1.534(3) . ?
C38 H38 1.0000 . ?
C39 H39A 0.9800 . ?
C39 H39B 0.9800 . ?
C39 H39C 0.9800 . ?
C40 H40A 0.9800 . ?
C40 H40B 0.9800 . ?
C40 H40C 0.9800 . ?
C41 C42 1.530(3) . ?
C41 C43 1.538(3) . ?
C41 H41 1.0000 . ?
C42 H42A 0.9800 . ?
C42 H42B 0.9800 . ?
C42 H42C 0.9800 . ?
C43 H43A 0.9800 . ?
C43 H43B 0.9800 . ?
C43 H43C 0.9800 . ?
C44 C49 1.357(6) . ?
C44 C45 1.383(5) . ?
C44 C50 1.513(6) . ?
C45 C46 1.392(6) . ?
C45 H45 0.9500 . ?
C46 C47 1.385(6) . ?
C46 H46 0.9500 . ?
C47 C48 1.384(6) . ?
C47 H47 0.9500 . ?
C48 C49 1.393(6) . ?
C48 H48 0.9500 . ?
C49 H49 0.9500 . ?
C50 H50A 0.9800 . ?
C50 H50B 0.9800 . ?
C50 H50C 0.9800 . ?
C44A C49A 1.383(8) . ?
C44A C45A 1.392(8) . ?
C44A C50A 1.524(8) . ?
C45A C46A 1.391(7) . ?
C45A H45A 0.9500 . ?
C46A C47A 1.388(7) . ?
C46A H46A 0.9500 . ?
C47A C48A 1.391(7) . ?
C47A H47A 0.9500 . ?
C48A C49A 1.390(7) . ?
C48A H48A 0.9500 . ?
C49A H49A 0.9500 . ?
C50A H50D 0.9800 . ?
C50A H50E 0.9800 . ?
C50A H50F 0.9800 . ?
